data_4038471
loop_
_publ_author_name
'Karjee, Pallab'
'Sarkar, Tanumay'
'Kar, Subhradeep'
'Punniyamurthy, Tharmalingam'

_publ_section_title
;
 Transition-Metal-Free Stereospecific Oxidative Annulative Coupling of
 Indolines with Aziridines.
;
_journal_name_full 'The Journal of organic chemistry'
_journal_paper_doi 10.1021/acs.joc.0c00899
_journal_year 2020
_chemical_absolute_configuration S
_chemical_formula_sum 'C23 H20 N2 O2 S'
_chemical_formula_weight 388.47
_space_group_crystal_system monoclinic
_space_group_IT_number 4
_space_group_name_Hall 'P 2yb'
_space_group_name_H-M_alt 'P 1 21 1'
_atom_sites_solution_hydrogens geom
_audit_creation_method SHELXL-2014/7
_cell_angle_alpha 90
_cell_angle_beta 102.804(2)
_cell_angle_gamma 90
_cell_formula_units_Z 4
_cell_length_a 11.3599(9)
_cell_length_b 8.5436(7)
_cell_length_c 21.1845(16)
_cell_measurement_reflns_used 9911
_cell_measurement_temperature 296(2)
_cell_measurement_theta_max 19.64
_cell_measurement_theta_min 2.38
_cell_volume 2004.9(3)
_computing_structure_refinement 'SHELXL-2014/7 (Sheldrick, 2014)'
_diffrn_ambient_temperature 296(2)
_diffrn_measured_fraction_theta_full 1.000
_diffrn_measured_fraction_theta_max 1.000
_diffrn_measurement_device_type 'Bruker APEX-II CCD'
_diffrn_measurement_method '\f and \w scans'
_diffrn_radiation_type MoK\a
_diffrn_radiation_wavelength 0.71073
_diffrn_reflns_av_R_equivalents 0.1094
_diffrn_reflns_av_unetI/netI 0.0495
_diffrn_reflns_Laue_measured_fraction_full 1.000
_diffrn_reflns_Laue_measured_fraction_max 1.000
_diffrn_reflns_limit_h_max 13
_diffrn_reflns_limit_h_min -13
_diffrn_reflns_limit_k_max 10
_diffrn_reflns_limit_k_min -10
_diffrn_reflns_limit_l_max 25
_diffrn_reflns_limit_l_min -25
_diffrn_reflns_number 82933
_diffrn_reflns_point_group_measured_fraction_full 1.000
_diffrn_reflns_point_group_measured_fraction_max 1.000
_diffrn_reflns_theta_full 25.045
_diffrn_reflns_theta_max 25.045
_diffrn_reflns_theta_min 1.838
_exptl_absorpt_coefficient_mu 0.182
_exptl_crystal_colour colorless
_exptl_crystal_density_diffrn 1.287
_exptl_crystal_description block
_exptl_crystal_F_000 816
_exptl_crystal_size_max 0.32
_exptl_crystal_size_mid 0.26
_exptl_crystal_size_min 0.19
_refine_diff_density_max 0.154
_refine_diff_density_min -0.317
_refine_diff_density_rms 0.052
_refine_ls_abs_structure_details
;
 Flack x determined using 1931 quotients [(I+)-(I-)]/[(I+)+(I-)]
 (Parsons, Flack and Wagner, Acta Cryst. B69 (2013) 249-259).
;
_refine_ls_abs_structure_Flack 0.01(7)
_refine_ls_extinction_method none
_refine_ls_goodness_of_fit_ref 0.994
_refine_ls_hydrogen_treatment constr
_refine_ls_matrix_type full
_refine_ls_number_parameters 507
_refine_ls_number_reflns 7104
_refine_ls_number_restraints 1
_refine_ls_restrained_S_all 0.994
_refine_ls_R_factor_all 0.0840
_refine_ls_R_factor_gt 0.0586
_refine_ls_shift/su_max 0.000
_refine_ls_shift/su_mean 0.000
_refine_ls_structure_factor_coef Fsqd
_refine_ls_weighting_details 'w=1/[\s^2^(Fo^2^)+(0.1000P)^2^+0.5154P] where P=(Fo^2^+2Fc^2^)/3'
_refine_ls_weighting_scheme calc
_refine_ls_wR_factor_gt 0.1440
_refine_ls_wR_factor_ref 0.1701
_reflns_Friedel_coverage 0.863
_reflns_Friedel_fraction_full 1.000
_reflns_Friedel_fraction_max 1.000
_reflns_number_gt 5387
_reflns_number_total 7104
_reflns_threshold_expression 'I > 2\s(I)'
_cod_data_source_file jo0c00899_si_003.cif
_cod_data_source_block PK-Chiral-Re_0m_a
_cod_original_sg_symbol_H-M 'P 21'
_cod_database_code 4038471
_shelx_shelxl_version_number 2014/7
_shelx_space_group_comment
;
The symmetry employed for this shelxl refinement is uniquely defined
by the following loop, which should always be used as a source of
symmetry information in preference to the above space-group names.
They are only intended as comments.
;

loop_
_space_group_symop_operation_xyz
'x, y, z'
'-x, y+1/2, -z'

loop_
_atom_site_label
_atom_site_type_symbol
_atom_site_fract_x
_atom_site_fract_y
_atom_site_fract_z
_atom_site_U_iso_or_equiv
_atom_site_adp_type
_atom_site_occupancy
_atom_site_site_symmetry_order
_atom_site_calc_flag
_atom_site_refinement_flags_posn
_atom_site_refinement_flags_adp
_atom_site_refinement_flags_occupancy
_atom_site_disorder_assembly
_atom_site_disorder_group
S2 S 0.51543(12) 0.7445(2) 0.64060(7) 0.0671(5) Uani 1 1 d . . . . .
S1 S 0.86668(14) 0.2589(3) 0.84065(9) 0.0882(7) Uani 1 1 d . . . . .
N2 N 0.5677(4) 0.4505(6) 0.8228(2) 0.0519(11) Uani 1 1 d . . . . .
N4 N 0.2325(4) 0.5668(5) 0.6664(2) 0.0488(11) Uani 1 1 d . . . . .
N3 N 0.4276(4) 0.6313(6) 0.6738(2) 0.0529(11) Uani 1 1 d . . . . .
O3 O 0.6265(4) 0.6615(8) 0.6497(2) 0.0923(16) Uani 1 1 d . . . . .
O4 O 0.5092(5) 0.8959(6) 0.6686(2) 0.0829(14) Uani 1 1 d . . . . .
N1 N 0.7508(4) 0.3746(7) 0.8096(2) 0.0673(14) Uani 1 1 d . . . . .
C14 C 0.4521(4) 0.4024(6) 0.8215(2) 0.0441(12) Uani 1 1 d . . . . .
O2 O 0.8316(5) 0.1037(8) 0.8183(3) 0.1070(19) Uani 1 1 d . . . . .
C32 C 0.3129(5) 0.6879(7) 0.6778(2) 0.0485(13) Uani 1 1 d . . . . .
C12 C 0.3407(5) 0.1601(7) 0.8072(2) 0.0559(14) Uani 1 1 d . . . . .
H12 H 0.3366 0.0523 0.8012 0.067 Uiso 1 1 calc R U . . .
C40 C 0.2858(4) 0.4143(6) 0.6574(2) 0.0464(12) Uani 1 1 d . . . . .
H40 H 0.2908 0.3509 0.6965 0.056 Uiso 1 1 calc R U . . .
C39 C 0.1228(5) 0.6189(7) 0.6764(2) 0.0474(12) Uani 1 1 d . . . . .
C18 C 0.6218(5) 0.6857(7) 0.8894(2) 0.0533(14) Uani 1 1 d . . . . .
C11 C 0.4486(4) 0.2394(7) 0.8093(2) 0.0480(12) Uani 1 1 d . . . . .
C41 C 0.2155(5) 0.3256(7) 0.5995(2) 0.0518(13) Uani 1 1 d . . . . .
O1 O 0.9687(4) 0.3369(10) 0.8264(3) 0.131(3) Uani 1 1 d . . . . .
C30 C 0.4482(5) 0.7495(8) 0.5570(2) 0.0556(13) Uani 1 1 d . . . . .
C34 C 0.1371(5) 0.7788(7) 0.6924(2) 0.0523(13) Uani 1 1 d . . . . .
C9 C 0.6335(5) 0.3251(7) 0.8107(2) 0.0519(13) Uani 1 1 d . . . . .
C16 C 0.3500(5) 0.4859(7) 0.8278(2) 0.0516(13) Uani 1 1 d . . . . .
H16 H 0.3530 0.5936 0.8342 0.062 Uiso 1 1 calc R U . . .
C10 C 0.5664(5) 0.1921(7) 0.8014(3) 0.0568(14) Uani 1 1 d . . . . .
H10 H 0.5909 0.0926 0.7921 0.068 Uiso 1 1 calc R U . . .
C33 C 0.2606(5) 0.8201(7) 0.6936(2) 0.0580(14) Uani 1 1 d . . . . .
H33 H 0.2969 0.9174 0.7033 0.070 Uiso 1 1 calc R U . . .
C17 C 0.6315(5) 0.5992(7) 0.8294(2) 0.0555(14) Uani 1 1 d . . . . .
H17 H 0.5984 0.6645 0.7916 0.067 Uiso 1 1 calc R U . . .
C13 C 0.2401(5) 0.2426(8) 0.8143(2) 0.0589(14) Uani 1 1 d . . . . .
H13 H 0.1678 0.1897 0.8124 0.071 Uiso 1 1 calc R U . . .
C28 C 0.3390(5) 0.8258(7) 0.5348(3) 0.0607(14) Uani 1 1 d . . . . .
H28 H 0.3041 0.8827 0.5633 0.073 Uiso 1 1 calc R U . . .
C15 C 0.2450(5) 0.4037(8) 0.8243(2) 0.0579(15) Uani 1 1 d . . . . .
H15 H 0.1758 0.4568 0.8286 0.069 Uiso 1 1 calc R U . . .
C26 C 0.4442(7) 0.6634(9) 0.4499(3) 0.081(2) Uani 1 1 d . . . . .
H26 H 0.4807 0.6100 0.4211 0.097 Uiso 1 1 calc R U . . .
C38 C 0.0155(5) 0.5398(8) 0.6739(3) 0.0586(15) Uani 1 1 d . . . . .
H38 H 0.0080 0.4333 0.6647 0.070 Uiso 1 1 calc R U . . .
C31 C 0.4142(5) 0.4657(7) 0.6528(3) 0.0582(14) Uani 1 1 d . . . . .
H31A H 0.4745 0.4013 0.6807 0.070 Uiso 1 1 calc R U . . .
H31B H 0.4242 0.4557 0.6087 0.070 Uiso 1 1 calc R U . . .
C35 C 0.0374(6) 0.8611(8) 0.7035(3) 0.0702(18) Uani 1 1 d . . . . .
H35 H 0.0430 0.9673 0.7132 0.084 Uiso 1 1 calc R U . . .
C27 C 0.2831(6) 0.8166(8) 0.4708(3) 0.0667(16) Uani 1 1 d . . . . .
H27 H 0.2094 0.8666 0.4563 0.080 Uiso 1 1 calc R U . . .
C37 C -0.0794(6) 0.6262(10) 0.6856(3) 0.0703(18) Uani 1 1 d . . . . .
H37 H -0.1530 0.5765 0.6837 0.084 Uiso 1 1 calc R U . . .
C25 C 0.3334(6) 0.7349(8) 0.4269(3) 0.0688(16) Uani 1 1 d . . . . .
C7 C 0.8801(5) 0.2650(9) 0.9251(3) 0.0705(17) Uani 1 1 d . . . . .
C36 C -0.0699(6) 0.7815(9) 0.6998(3) 0.073(2) Uani 1 1 d . . . . .
H36 H -0.1367 0.8351 0.7072 0.088 Uiso 1 1 calc R U . . .
C29 C 0.5015(6) 0.6696(8) 0.5143(3) 0.0712(17) Uani 1 1 d . . . . .
H29 H 0.5755 0.6202 0.5288 0.085 Uiso 1 1 calc R U . . .
C46 C 0.2065(7) 0.3752(9) 0.5368(3) 0.079(2) Uani 1 1 d . . . . .
H46 H 0.2455 0.4661 0.5283 0.095 Uiso 1 1 calc R U . . .
C19 C 0.6755(7) 0.6306(10) 0.9504(3) 0.082(2) Uani 1 1 d . . . . .
H19 H 0.7224 0.5403 0.9553 0.099 Uiso 1 1 calc R U . . .
C5 C 0.7968(6) 0.1890(8) 0.9527(3) 0.0727(18) Uani 1 1 d . . . . .
H5 H 0.7355 0.1300 0.9271 0.087 Uiso 1 1 calc R U . . .
C42 C 0.1578(6) 0.1909(8) 0.6100(3) 0.0778(19) Uani 1 1 d . . . . .
H42 H 0.1659 0.1549 0.6522 0.093 Uiso 1 1 calc R U . . .
C8 C 0.7605(6) 0.5456(10) 0.8259(3) 0.0749(19) Uani 1 1 d . . . . .
H8A H 0.7888 0.6037 0.7929 0.090 Uiso 1 1 calc R U . . .
H8B H 0.8164 0.5622 0.8672 0.090 Uiso 1 1 calc R U . . .
C6 C 0.9738(7) 0.3477(11) 0.9635(4) 0.096(2) Uani 1 1 d . . . . .
H6 H 1.0316 0.3963 0.9454 0.116 Uiso 1 1 calc R U . . .
C23 C 0.5553(7) 0.8206(9) 0.8848(4) 0.084(2) Uani 1 1 d . . . . .
H23 H 0.5208 0.8603 0.8440 0.101 Uiso 1 1 calc R U . . .
C2 C 0.8964(8) 0.2876(8) 1.0581(3) 0.087(2) Uani 1 1 d . . . . .
C44 C 0.0790(9) 0.1525(13) 0.4995(5) 0.116(4) Uani 1 1 d . . . . .
H44 H 0.0331 0.0941 0.4658 0.139 Uiso 1 1 calc R U . . .
C4 C 0.8051(7) 0.2012(9) 1.0183(3) 0.082(2) Uani 1 1 d . . . . .
H4 H 0.7483 0.1504 1.0366 0.098 Uiso 1 1 calc R U . . .
C3 C 0.9801(8) 0.3570(11) 1.0290(4) 0.107(3) Uani 1 1 d . . . . .
H3 H 1.0435 0.4124 1.0547 0.129 Uiso 1 1 calc R U . . .
C43 C 0.0877(9) 0.1068(12) 0.5595(5) 0.116(3) Uani 1 1 d . . . . .
H43 H 0.0466 0.0180 0.5681 0.139 Uiso 1 1 calc R U . . .
C21 C 0.5903(11) 0.8449(14) 0.9975(5) 0.125(4) Uani 1 1 d . . . . .
H21 H 0.5797 0.8990 1.0339 0.150 Uiso 1 1 calc R U . . .
C45 C 0.1375(9) 0.2866(13) 0.4854(3) 0.109(3) Uani 1 1 d . . . . .
H45 H 0.1311 0.3177 0.4427 0.130 Uiso 1 1 calc R U . . .
C20 C 0.6581(10) 0.7125(13) 1.0042(4) 0.112(3) Uani 1 1 d . . . . .
H20 H 0.6933 0.6762 1.0454 0.134 Uiso 1 1 calc R U . . .
C24 C 0.2689(9) 0.7229(11) 0.3565(3) 0.110(3) Uani 1 1 d . . . . .
H24A H 0.1859 0.6958 0.3537 0.164 Uiso 1 1 calc R U . . .
H24B H 0.3067 0.6437 0.3357 0.164 Uiso 1 1 calc R U . . .
H24C H 0.2732 0.8217 0.3356 0.164 Uiso 1 1 calc R U . . .
C1 C 0.9009(11) 0.3041(11) 1.1302(4) 0.128(4) Uani 1 1 d . . . . .
H1A H 0.9520 0.2241 1.1535 0.192 Uiso 1 1 calc R U . . .
H1B H 0.8209 0.2934 1.1376 0.192 Uiso 1 1 calc R U . . .
H1C H 0.9325 0.4052 1.1448 0.192 Uiso 1 1 calc R U . . .
C22 C 0.5381(10) 0.8978(12) 0.9376(5) 0.118(3) Uani 1 1 d . . . . .
H22 H 0.4904 0.9874 0.9329 0.142 Uiso 1 1 calc R U . . .

loop_
_atom_site_aniso_label
_atom_site_aniso_U_11
_atom_site_aniso_U_22
_atom_site_aniso_U_33
_atom_site_aniso_U_23
_atom_site_aniso_U_13
_atom_site_aniso_U_12
S2 0.0414(8) 0.0987(12) 0.0541(8) 0.0061(8) -0.0044(6) -0.0187(8)
S1 0.0424(8) 0.146(2) 0.0774(11) 0.0092(13) 0.0151(7) 0.0283(11)
N2 0.040(2) 0.066(3) 0.047(2) -0.006(2) 0.0031(19) 0.000(2)
N4 0.042(3) 0.054(3) 0.046(2) -0.0059(19) -0.0004(19) -0.006(2)
N3 0.038(2) 0.071(3) 0.044(2) 0.004(2) -0.0019(18) -0.009(2)
O3 0.032(2) 0.148(5) 0.088(3) 0.023(3) -0.005(2) -0.006(3)
O4 0.091(3) 0.088(3) 0.064(3) -0.009(2) 0.004(2) -0.041(3)
N1 0.038(3) 0.105(4) 0.058(3) 0.002(3) 0.007(2) 0.010(3)
C14 0.035(3) 0.062(3) 0.031(2) -0.002(2) -0.0021(19) 0.001(2)
O2 0.092(4) 0.126(5) 0.099(4) -0.017(4) 0.014(3) 0.049(4)
C32 0.045(3) 0.063(3) 0.033(2) 0.000(2) -0.001(2) -0.012(3)
C12 0.060(4) 0.056(3) 0.044(3) -0.004(3) -0.002(2) -0.006(3)
C40 0.043(3) 0.058(3) 0.033(2) 0.006(2) -0.004(2) 0.003(2)
C39 0.045(3) 0.060(3) 0.034(2) 0.002(2) 0.002(2) 0.004(3)
C18 0.053(3) 0.060(3) 0.044(3) 0.002(2) 0.004(2) -0.016(3)
C11 0.044(3) 0.061(3) 0.034(2) -0.003(2) -0.0022(19) 0.006(3)
C41 0.049(3) 0.056(3) 0.043(3) -0.001(2) -0.006(2) 0.010(3)
O1 0.040(3) 0.237(8) 0.124(4) 0.041(5) 0.036(3) 0.018(4)
C30 0.048(3) 0.068(3) 0.049(3) 0.011(3) 0.008(2) -0.007(3)
C34 0.062(3) 0.058(4) 0.034(2) 0.000(2) 0.005(2) 0.001(3)
C9 0.034(3) 0.078(4) 0.043(3) 0.000(3) 0.005(2) 0.011(3)
C16 0.040(3) 0.063(3) 0.048(3) -0.008(2) 0.002(2) 0.004(3)
C10 0.054(3) 0.063(3) 0.051(3) -0.006(3) 0.006(3) 0.017(3)
C33 0.073(4) 0.055(3) 0.043(3) -0.011(3) 0.007(3) -0.008(3)
C17 0.046(3) 0.075(4) 0.041(3) 0.009(3) 0.001(2) -0.011(3)
C13 0.043(3) 0.081(4) 0.049(3) 0.000(3) 0.002(2) -0.004(3)
C28 0.053(3) 0.074(4) 0.055(3) -0.003(3) 0.011(3) 0.002(3)
C15 0.038(3) 0.084(5) 0.049(3) -0.003(3) 0.003(2) 0.007(3)
C26 0.103(6) 0.080(5) 0.063(4) 0.002(3) 0.027(4) 0.023(4)
C38 0.045(3) 0.070(4) 0.057(3) -0.003(3) 0.003(3) -0.005(3)
C31 0.043(3) 0.076(4) 0.050(3) 0.002(3) -0.001(2) 0.004(3)
C35 0.094(5) 0.068(4) 0.051(3) 0.000(3) 0.022(3) 0.021(4)
C27 0.065(4) 0.076(4) 0.054(3) 0.008(3) 0.002(3) 0.012(3)
C37 0.050(4) 0.098(5) 0.062(4) 0.005(4) 0.008(3) 0.005(4)
C25 0.083(4) 0.069(4) 0.051(3) 0.007(3) 0.007(3) 0.004(4)
C7 0.041(3) 0.090(4) 0.073(4) 0.009(4) -0.003(3) 0.010(3)
C36 0.062(4) 0.102(6) 0.057(4) 0.011(4) 0.017(3) 0.018(4)
C29 0.064(4) 0.083(4) 0.066(4) 0.009(3) 0.011(3) 0.018(3)
C46 0.098(5) 0.086(5) 0.043(3) 0.004(3) -0.007(3) 0.019(4)
C19 0.100(5) 0.099(5) 0.039(3) 0.006(3) -0.001(3) -0.010(4)
C5 0.056(4) 0.086(4) 0.067(4) 0.002(3) -0.005(3) -0.005(3)
C42 0.083(5) 0.073(4) 0.066(4) -0.007(3) -0.007(3) -0.011(4)
C8 0.049(4) 0.114(6) 0.063(4) 0.002(4) 0.016(3) -0.011(4)
C6 0.061(4) 0.123(7) 0.094(6) 0.019(5) -0.004(4) -0.024(5)
C23 0.096(5) 0.071(4) 0.077(5) -0.013(4) 0.002(4) -0.006(4)
C2 0.102(6) 0.078(5) 0.065(4) 0.016(3) -0.016(4) -0.017(4)
C44 0.116(7) 0.107(7) 0.098(7) -0.052(6) -0.035(6) 0.027(6)
C4 0.082(5) 0.089(5) 0.066(4) 0.009(3) 0.000(3) -0.009(4)
C3 0.104(6) 0.102(6) 0.091(6) 0.013(5) -0.032(5) -0.039(5)
C43 0.118(7) 0.104(6) 0.103(7) -0.038(5) -0.024(5) -0.019(6)
C21 0.162(10) 0.124(9) 0.100(8) -0.066(7) 0.051(7) -0.056(8)
C45 0.134(8) 0.135(9) 0.039(3) -0.019(4) -0.022(4) 0.054(7)
C20 0.151(9) 0.135(9) 0.043(4) -0.007(5) 0.008(4) -0.056(7)
C24 0.158(8) 0.113(7) 0.049(4) 0.002(4) 0.004(4) 0.028(6)
C1 0.185(10) 0.110(7) 0.071(5) 0.003(5) -0.008(5) -0.032(7)
C22 0.137(8) 0.101(6) 0.115(7) -0.048(6) 0.028(6) -0.016(6)

loop_
_atom_type_symbol
_atom_type_description
_atom_type_scat_dispersion_real
_atom_type_scat_dispersion_imag
_atom_type_scat_source
C C 0.0033 0.0016 'International Tables Vol C Tables 4.2.6.8 and 6.1.1.4'
H H 0.0000 0.0000 'International Tables Vol C Tables 4.2.6.8 and 6.1.1.4'
N N 0.0061 0.0033 'International Tables Vol C Tables 4.2.6.8 and 6.1.1.4'
O O 0.0106 0.0060 'International Tables Vol C Tables 4.2.6.8 and 6.1.1.4'
S S 0.1246 0.1234 'International Tables Vol C Tables 4.2.6.8 and 6.1.1.4'

loop_
_geom_angle_atom_site_label_1
_geom_angle_atom_site_label_2
_geom_angle_atom_site_label_3
_geom_angle
_geom_angle_site_symmetry_1
_geom_angle_site_symmetry_3
_geom_angle_publ_flag
O3 S2 O4 121.2(3) . . ?
O3 S2 N3 104.6(3) . . ?
O4 S2 N3 105.2(3) . . ?
O3 S2 C30 108.7(3) . . ?
O4 S2 C30 110.1(3) . . ?
N3 S2 C30 105.8(2) . . ?
O1 S1 O2 122.8(4) . . ?
O1 S1 N1 104.4(4) . . ?
O2 S1 N1 106.3(3) . . ?
O1 S1 C7 108.0(4) . . ?
O2 S1 C7 108.5(4) . . ?
N1 S1 C7 105.5(3) . . ?
C9 N2 C14 108.9(5) . . ?
C9 N2 C17 115.0(4) . . ?
C14 N2 C17 136.0(5) . . ?
C32 N4 C39 108.6(4) . . ?
C32 N4 C40 114.6(4) . . ?
C39 N4 C40 135.8(5) . . ?
C32 N3 C31 108.1(4) . . ?
C32 N3 S2 118.5(4) . . ?
C31 N3 S2 117.5(4) . . ?
C9 N1 C8 108.1(5) . . ?
C9 N1 S1 119.1(5) . . ?
C8 N1 S1 118.5(4) . . ?
N2 C14 C16 131.3(5) . . ?
N2 C14 C11 106.6(5) . . ?
C16 C14 C11 122.1(5) . . ?
C33 C32 N4 111.3(5) . . ?
C33 C32 N3 139.8(5) . . ?
N4 C32 N3 108.7(5) . . ?
C13 C12 C11 119.6(6) . . ?
C13 C12 H12 120.2 . . ?
C11 C12 H12 120.2 . . ?
N4 C40 C41 113.0(4) . . ?
N4 C40 C31 100.2(4) . . ?
C41 C40 C31 115.3(4) . . ?
N4 C40 H40 109.3 . . ?
C41 C40 H40 109.3 . . ?
C31 C40 H40 109.3 . . ?
N4 C39 C38 130.7(5) . . ?
N4 C39 C34 106.8(5) . . ?
C38 C39 C34 122.5(5) . . ?
C23 C18 C19 118.3(6) . . ?
C23 C18 C17 119.9(5) . . ?
C19 C18 C17 121.7(6) . . ?
C12 C11 C14 118.2(5) . . ?
C12 C11 C10 133.8(6) . . ?
C14 C11 C10 107.9(5) . . ?
C42 C41 C46 118.8(6) . . ?
C42 C41 C40 118.4(5) . . ?
C46 C41 C40 122.9(6) . . ?
C29 C30 C28 120.0(5) . . ?
C29 C30 S2 119.5(5) . . ?
C28 C30 S2 120.4(4) . . ?
C35 C34 C39 118.3(5) . . ?
C35 C34 C33 134.2(6) . . ?
C39 C34 C33 107.6(5) . . ?
C10 C9 N2 111.8(4) . . ?
C10 C9 N1 139.0(5) . . ?
N2 C9 N1 109.2(5) . . ?
C15 C16 C14 117.7(6) . . ?
C15 C16 H16 121.1 . . ?
C14 C16 H16 121.1 . . ?
C9 C10 C11 104.7(5) . . ?
C9 C10 H10 127.6 . . ?
C11 C10 H10 127.6 . . ?
C32 C33 C34 105.7(5) . . ?
C32 C33 H33 127.1 . . ?
C34 C33 H33 127.1 . . ?
N2 C17 C18 112.6(4) . . ?
N2 C17 C8 101.1(5) . . ?
C18 C17 C8 115.7(5) . . ?
N2 C17 H17 109.0 . . ?
C18 C17 H17 109.0 . . ?
C8 C17 H17 109.0 . . ?
C12 C13 C15 121.0(6) . . ?
C12 C13 H13 119.5 . . ?
C15 C13 H13 119.5 . . ?
C27 C28 C30 119.5(6) . . ?
C27 C28 H28 120.2 . . ?
C30 C28 H28 120.2 . . ?
C16 C15 C13 121.3(6) . . ?
C16 C15 H15 119.3 . . ?
C13 C15 H15 119.3 . . ?
C29 C26 C25 121.7(6) . . ?
C29 C26 H26 119.2 . . ?
C25 C26 H26 119.2 . . ?
C37 C38 C39 116.7(6) . . ?
C37 C38 H38 121.6 . . ?
C39 C38 H38 121.6 . . ?
N3 C31 C40 106.7(4) . . ?
N3 C31 H31A 110.4 . . ?
C40 C31 H31A 110.4 . . ?
N3 C31 H31B 110.4 . . ?
C40 C31 H31B 110.4 . . ?
H31A C31 H31B 108.6 . . ?
C36 C35 C34 118.7(6) . . ?
C36 C35 H35 120.6 . . ?
C34 C35 H35 120.6 . . ?
C28 C27 C25 121.7(6) . . ?
C28 C27 H27 119.1 . . ?
C25 C27 H27 119.1 . . ?
C36 C37 C38 122.5(7) . . ?
C36 C37 H37 118.8 . . ?
C38 C37 H37 118.8 . . ?
C27 C25 C26 117.6(6) . . ?
C27 C25 C24 121.0(6) . . ?
C26 C25 C24 121.4(6) . . ?
C5 C7 C6 120.2(7) . . ?
C5 C7 S1 120.2(5) . . ?
C6 C7 S1 119.7(6) . . ?
C37 C36 C35 121.2(6) . . ?
C37 C36 H36 119.4 . . ?
C35 C36 H36 119.4 . . ?
C26 C29 C30 119.4(6) . . ?
C26 C29 H29 120.3 . . ?
C30 C29 H29 120.3 . . ?
C41 C46 C45 119.2(8) . . ?
C41 C46 H46 120.4 . . ?
C45 C46 H46 120.4 . . ?
C18 C19 C20 118.8(8) . . ?
C18 C19 H19 120.6 . . ?
C20 C19 H19 120.6 . . ?
C4 C5 C7 119.5(6) . . ?
C4 C5 H5 120.3 . . ?
C7 C5 H5 120.3 . . ?
C41 C42 C43 121.7(8) . . ?
C41 C42 H42 119.2 . . ?
C43 C42 H42 119.2 . . ?
N1 C8 C17 106.1(5) . . ?
N1 C8 H8A 110.5 . . ?
C17 C8 H8A 110.5 . . ?
N1 C8 H8B 110.5 . . ?
C17 C8 H8B 110.5 . . ?
H8A C8 H8B 108.7 . . ?
C3 C6 C7 119.0(7) . . ?
C3 C6 H6 120.5 . . ?
C7 C6 H6 120.5 . . ?
C22 C23 C18 122.1(8) . . ?
C22 C23 H23 118.9 . . ?
C18 C23 H23 118.9 . . ?
C3 C2 C4 116.9(7) . . ?
C3 C2 C1 122.4(7) . . ?
C4 C2 C1 120.7(8) . . ?
C43 C44 C45 121.1(8) . . ?
C43 C44 H44 119.5 . . ?
C45 C44 H44 119.5 . . ?
C5 C4 C2 121.7(7) . . ?
C5 C4 H4 119.1 . . ?
C2 C4 H4 119.1 . . ?
C6 C3 C2 122.7(7) . . ?
C6 C3 H3 118.7 . . ?
C2 C3 H3 118.7 . . ?
C44 C43 C42 120.0(10) . . ?
C44 C43 H43 120.0 . . ?
C42 C43 H43 120.0 . . ?
C22 C21 C20 119.8(9) . . ?
C22 C21 H21 120.1 . . ?
C20 C21 H21 120.1 . . ?
C44 C45 C46 119.2(8) . . ?
C44 C45 H45 120.4 . . ?
C46 C45 H45 120.4 . . ?
C21 C20 C19 121.0(8) . . ?
C21 C20 H20 119.5 . . ?
C19 C20 H20 119.5 . . ?
C25 C24 H24A 109.5 . . ?
C25 C24 H24B 109.5 . . ?
H24A C24 H24B 109.5 . . ?
C25 C24 H24C 109.5 . . ?
H24A C24 H24C 109.5 . . ?
H24B C24 H24C 109.5 . . ?
C2 C1 H1A 109.5 . . ?
C2 C1 H1B 109.5 . . ?
H1A C1 H1B 109.5 . . ?
C2 C1 H1C 109.5 . . ?
H1A C1 H1C 109.5 . . ?
H1B C1 H1C 109.5 . . ?
C23 C22 C21 120.0(10) . . ?
C23 C22 H22 120.0 . . ?
C21 C22 H22 120.0 . . ?

loop_
_geom_bond_atom_site_label_1
_geom_bond_atom_site_label_2
_geom_bond_distance
_geom_bond_site_symmetry_2
_geom_bond_publ_flag
S2 O3 1.423(5) . ?
S2 O4 1.431(6) . ?
S2 N3 1.655(5) . ?
S2 C30 1.766(5) . ?
S1 O1 1.425(6) . ?
S1 O2 1.435(7) . ?
S1 N1 1.661(5) . ?
S1 C7 1.762(7) . ?
N2 C9 1.363(7) . ?
N2 C14 1.370(7) . ?
N2 C17 1.455(7) . ?
N4 C32 1.366(7) . ?
N4 C39 1.384(7) . ?
N4 C40 1.467(7) . ?
N3 C32 1.409(7) . ?
N3 C31 1.481(8) . ?
N1 C9 1.404(7) . ?
N1 C8 1.499(10) . ?
C14 C16 1.392(7) . ?
C14 C11 1.416(8) . ?
C32 C33 1.352(8) . ?
C12 C13 1.379(8) . ?
C12 C11 1.392(8) . ?
C12 H12 0.9300 . ?
C40 C41 1.511(7) . ?
C40 C31 1.547(8) . ?
C40 H40 0.9800 . ?
C39 C38 1.385(8) . ?
C39 C34 1.408(8) . ?
C18 C23 1.370(9) . ?
C18 C19 1.384(8) . ?
C18 C17 1.495(8) . ?
C11 C10 1.442(8) . ?
C41 C42 1.367(9) . ?
C41 C46 1.376(8) . ?
C30 C29 1.377(9) . ?
C30 C28 1.388(8) . ?
C34 C35 1.397(8) . ?
C34 C33 1.442(8) . ?
C9 C10 1.358(8) . ?
C16 C15 1.372(8) . ?
C16 H16 0.9300 . ?
C10 H10 0.9300 . ?
C33 H33 0.9300 . ?
C17 C8 1.552(9) . ?
C17 H17 0.9800 . ?
C13 C15 1.392(9) . ?
C13 H13 0.9300 . ?
C28 C27 1.367(8) . ?
C28 H28 0.9300 . ?
C15 H15 0.9300 . ?
C26 C29 1.374(9) . ?
C26 C25 1.387(9) . ?
C26 H26 0.9300 . ?
C38 C37 1.373(9) . ?
C38 H38 0.9300 . ?
C31 H31A 0.9700 . ?
C31 H31B 0.9700 . ?
C35 C36 1.383(10) . ?
C35 H35 0.9300 . ?
C27 C25 1.382(9) . ?
C27 H27 0.9300 . ?
C37 C36 1.360(10) . ?
C37 H37 0.9300 . ?
C25 C24 1.512(9) . ?
C7 C5 1.380(9) . ?
C7 C6 1.381(10) . ?
C36 H36 0.9300 . ?
C29 H29 0.9300 . ?
C46 C45 1.412(11) . ?
C46 H46 0.9300 . ?
C19 C20 1.388(12) . ?
C19 H19 0.9300 . ?
C5 C4 1.376(9) . ?
C5 H5 0.9300 . ?
C42 C43 1.385(10) . ?
C42 H42 0.9300 . ?
C8 H8A 0.9700 . ?
C8 H8B 0.9700 . ?
C6 C3 1.376(11) . ?
C6 H6 0.9300 . ?
C23 C22 1.349(11) . ?
C23 H23 0.9300 . ?
C2 C3 1.377(11) . ?
C2 C4 1.394(10) . ?
C2 C1 1.523(11) . ?
C44 C43 1.314(14) . ?
C44 C45 1.389(14) . ?
C44 H44 0.9300 . ?
C4 H4 0.9300 . ?
C3 H3 0.9300 . ?
C43 H43 0.9300 . ?
C21 C22 1.353(14) . ?
C21 C20 1.358(15) . ?
C21 H21 0.9300 . ?
C45 H45 0.9300 . ?
C20 H20 0.9300 . ?
C24 H24A 0.9600 . ?
C24 H24B 0.9600 . ?
C24 H24C 0.9600 . ?
C1 H1A 0.9600 . ?
C1 H1B 0.9600 . ?
C1 H1C 0.9600 . ?
C22 H22 0.9300 . ?
